data_1560274
loop_
_publ_author_name
'Panetti, Grace B.'
'Carroll, Patrick J.'
'Gau, Michael R.'
'Manor, Brian C.'
'Schelter, Eric J.'
'Walsh, Patrick J.'

_publ_section_title
;
 Synthesis of an elusive, stable 2-azaallyl radical guided by
 electrochemical and reactivity studies of 2-azaallyl anions
;
_journal_issue 12
_journal_name_full 'Chemical Science'
_journal_page_first 4405
_journal_page_last 4410
_journal_paper_doi 10.1039/D0SC04822D
_journal_volume 12
_journal_year 2021
_chemical_formula_moiety 'C32 H40 K N O6'
_chemical_formula_sum 'C32 H40 K N O6'
_chemical_formula_weight 573.75
_space_group_crystal_system monoclinic
_space_group_IT_number 4
_space_group_name_Hall 'P 2yb'
_space_group_name_H-M_alt 'P 1 21 1'
_atom_sites_solution_hydrogens geom
_atom_sites_solution_primary dual
_audit_creation_date 2017-02-06
_audit_creation_method
;
Olex2 1.2
(compiled 2016.09.09 svn.r3337 for OlexSys, GUI svn.r5227)
;
_audit_update_record
;
2020-03-25 deposited with the CCDC.	2021-02-02 downloaded from the CCDC.
;
_cell_angle_alpha 90
_cell_angle_beta 101.138(2)
_cell_angle_gamma 90
_cell_formula_units_Z 2
_cell_length_a 9.4575(6)
_cell_length_b 13.1739(8)
_cell_length_c 12.1272(7)
_cell_measurement_reflns_used 9865
_cell_measurement_temperature 100
_cell_measurement_theta_max 27.54
_cell_measurement_theta_min 2.95
_cell_volume 1482.49(16)
_computing_data_collection 'Bruker APEX3 v2016.1-0'
_computing_data_reduction 'Bruker SAINT v8.37A'
_computing_publication_material 'Olex2 (Dolomanov et al., 2009)'
_computing_structure_refinement 'XL (Sheldrick, 2008)'
_computing_structure_solution 'XT (Sheldrick, 2015)'
_diffrn_ambient_temperature 100
_diffrn_measured_fraction_theta_full 0.998
_diffrn_measured_fraction_theta_max 0.998
_diffrn_measurement_device 'CMOS area detector'
_diffrn_measurement_device_type 'Bruker D8QUEST'
_diffrn_measurement_method '\w and \f scans'
_diffrn_radiation_monochromator graphite
_diffrn_radiation_type MoK\a
_diffrn_radiation_wavelength 0.71073
_diffrn_reflns_av_R_equivalents 0.0281
_diffrn_reflns_av_unetI/netI 0.0153
_diffrn_reflns_Laue_measured_fraction_full 0.998
_diffrn_reflns_Laue_measured_fraction_max 0.998
_diffrn_reflns_limit_h_max 12
_diffrn_reflns_limit_h_min -12
_diffrn_reflns_limit_k_max 17
_diffrn_reflns_limit_k_min -17
_diffrn_reflns_limit_l_max 15
_diffrn_reflns_limit_l_min -15
_diffrn_reflns_number 53265
_diffrn_reflns_point_group_measured_fraction_full 0.999
_diffrn_reflns_point_group_measured_fraction_max 0.999
_diffrn_reflns_theta_full 25.242
_diffrn_reflns_theta_max 27.542
_diffrn_reflns_theta_min 2.948
_diffrn_source 'sealed tube'
_exptl_absorpt_coefficient_mu 0.224
_exptl_absorpt_correction_T_max 0.7456
_exptl_absorpt_correction_T_min 0.7057
_exptl_absorpt_correction_type multi-scan
_exptl_absorpt_process_details 'SADABS v2014/5'
_exptl_crystal_colour red
_exptl_crystal_density_diffrn 1.285
_exptl_crystal_description prism
_exptl_crystal_F_000 612
_exptl_crystal_size_max 0.50
_exptl_crystal_size_mid 0.20
_exptl_crystal_size_min 0.08
_refine_diff_density_max 0.211
_refine_diff_density_min -0.189
_refine_diff_density_rms 0.046
_refine_ls_abs_structure_details
;
 Refined as an inversion twin.
;
_refine_ls_abs_structure_Flack 0.20(2)
_refine_ls_extinction_coef 0.075(3)
_refine_ls_extinction_expression Fc^*^=kFc[1+0.001xFc^2^\l^3^/sin(2\q)]^-1/4^
_refine_ls_extinction_method 'SHELXL-2014/7 (Sheldrick 2014'
_refine_ls_goodness_of_fit_ref 1.064
_refine_ls_hydrogen_treatment constr
_refine_ls_matrix_type full
_refine_ls_number_parameters 363
_refine_ls_number_reflns 6814
_refine_ls_number_restraints 1
_refine_ls_restrained_S_all 1.064
_refine_ls_R_factor_all 0.0239
_refine_ls_R_factor_gt 0.0231
_refine_ls_shift/su_max 0.000
_refine_ls_shift/su_mean 0.000
_refine_ls_structure_factor_coef Fsqd
_refine_ls_weighting_details 'w=1/[\s^2^(Fo^2^)+(0.0328P)^2^+0.2295P] where P=(Fo^2^+2Fc^2^)/3'
_refine_ls_weighting_scheme calc
_refine_ls_wR_factor_gt 0.0581
_refine_ls_wR_factor_ref 0.0587
_reflns_Friedel_coverage 0.917
_reflns_Friedel_fraction_full 0.999
_reflns_Friedel_fraction_max 0.999
_reflns_number_gt 6670
_reflns_number_total 6814
_reflns_threshold_expression 'I > 2\s(I)'
_cod_data_source_file d0sc04822d3.cif
_cod_data_source_block 6215
_cod_depositor_comments 'Adding full bibliography for 1560274--1560278.cif.'
_cod_database_code 1560274

loop_
_space_group_symop_operation_xyz
'x, y, z'
'-x, y+1/2, -z'

loop_
_atom_site_label
_atom_site_type_symbol
_atom_site_fract_x
_atom_site_fract_y
_atom_site_fract_z
_atom_site_U_iso_or_equiv
_atom_site_adp_type
_atom_site_occupancy
_atom_site_site_symmetry_order
_atom_site_calc_flag
_atom_site_refinement_flags_posn
_atom_site_refinement_flags_adp
_atom_site_refinement_flags_occupancy
_atom_site_disorder_assembly
_atom_site_disorder_group
K1 K 0.07092(3) 0.63812(3) 0.46755(3) 0.01753(8) Uani 1 1 d . . . . .
O1 O -0.08713(12) 0.60630(9) 0.24681(9) 0.0192(2) Uani 1 1 d . . . . .
O2 O -0.22409(12) 0.60289(9) 0.43226(10) 0.0204(2) Uani 1 1 d . . . . .
O3 O -0.06161(12) 0.61814(9) 0.65262(9) 0.0194(2) Uani 1 1 d . . . . .
O4 O 0.21616(12) 0.70301(9) 0.67863(10) 0.0205(2) Uani 1 1 d . . . . .
O5 O 0.35984(12) 0.70194(9) 0.49401(10) 0.0206(2) Uani 1 1 d . . . . .
O6 O 0.18145(12) 0.70034(9) 0.28053(9) 0.0196(2) Uani 1 1 d . . . . .
N1 N 0.45930(13) 0.40546(10) 0.78460(10) 0.0152(2) Uani 1 1 d . . . . .
C1 C 0.31786(16) 0.39044(12) 0.75183(12) 0.0158(3) Uani 1 1 d . . . . .
H1 H 0.2624 0.3742 0.8049 0.021 Uiso 1 1 calc R . . . .
C2 C 0.25058(16) 0.39914(11) 0.63578(12) 0.0152(3) Uani 1 1 d . . . . .
C3 C 0.32582(17) 0.43359(12) 0.55234(13) 0.0178(3) Uani 1 1 d . . . . .
H3 H 0.4221 0.4523 0.5732 0.024 Uiso 1 1 calc R . . . .
C4 C 0.2586(2) 0.43989(13) 0.44056(13) 0.0229(3) Uani 1 1 d . . . . .
H4 H 0.3112 0.4619 0.3877 0.030 Uiso 1 1 calc R . . . .
C5 C 0.1145(2) 0.41405(13) 0.40542(14) 0.0248(4) Uani 1 1 d . . . . .
H5 H 0.0704 0.4187 0.3301 0.033 Uiso 1 1 calc R . . . .
C6 C 0.03753(18) 0.38091(13) 0.48629(14) 0.0230(3) Uani 1 1 d . . . . .
H6 H -0.0591 0.3634 0.4645 0.031 Uiso 1 1 calc R . . . .
C7 C 0.10350(17) 0.37385(12) 0.59847(13) 0.0191(3) Uani 1 1 d . . . . .
H7 H 0.0498 0.3519 0.6506 0.025 Uiso 1 1 calc R . . . .
C8 C 0.52947(16) 0.39705(11) 0.89087(12) 0.0153(3) Uani 1 1 d . . . . .
C9 C 0.68463(16) 0.41070(12) 0.91594(12) 0.0150(3) Uani 1 1 d . . . . .
C10 C 0.76786(17) 0.39570(12) 1.02498(12) 0.0175(3) Uani 1 1 d . . . . .
H10 H 0.7218 0.3796 1.0839 0.023 Uiso 1 1 calc R . . . .
C11 C 0.91673(17) 0.40450(13) 1.04568(13) 0.0207(3) Uani 1 1 d . . . . .
H11 H 0.9685 0.3944 1.1182 0.028 Uiso 1 1 calc R . . . .
C12 C 0.99036(17) 0.42811(13) 0.96002(14) 0.0211(3) Uani 1 1 d . . . . .
H12 H 1.0903 0.4331 0.9743 0.028 Uiso 1 1 calc R . . . .
C13 C 0.91015(17) 0.44404(12) 0.85225(13) 0.0195(3) Uani 1 1 d . . . . .
H13 H 0.9573 0.4602 0.7940 0.026 Uiso 1 1 calc R . . . .
C14 C 0.76159(17) 0.43613(12) 0.83071(12) 0.0176(3) Uani 1 1 d . . . . .
H14 H 0.7108 0.4479 0.7582 0.023 Uiso 1 1 calc R . . . .
C15 C 0.45363(16) 0.36935(12) 0.98361(12) 0.0155(3) Uani 1 1 d . . . . .
C16 C 0.42275(17) 0.44252(13) 1.05907(13) 0.0205(3) Uani 1 1 d . . . . .
H16 H 0.4502 0.5096 1.0516 0.027 Uiso 1 1 calc R . . . .
C17 C 0.35141(18) 0.41640(16) 1.14526(14) 0.0264(4) Uani 1 1 d . . . . .
H17 H 0.3340 0.4656 1.1960 0.035 Uiso 1 1 calc R . . . .
C18 C 0.30630(18) 0.31761(16) 1.15587(14) 0.0271(4) Uani 1 1 d . . . . .
H18 H 0.2568 0.3008 1.2125 0.036 Uiso 1 1 calc R . . . .
C19 C 0.33504(19) 0.24391(15) 1.08196(14) 0.0280(4) Uani 1 1 d . . . . .
H19 H 0.3053 0.1773 1.0889 0.037 Uiso 1 1 calc R . . . .
C20 C 0.40871(19) 0.26989(13) 0.99712(13) 0.0228(3) Uani 1 1 d . . . . .
H20 H 0.4285 0.2198 0.9482 0.030 Uiso 1 1 calc R . . . .
C21 C -0.23999(17) 0.60426(13) 0.23537(14) 0.0206(3) Uani 1 1 d . . . . .
H21a H -0.2831 0.5715 0.1653 0.027 Uiso 1 1 calc R . . . .
H21b H -0.2770 0.6730 0.2343 0.027 Uiso 1 1 calc R . . . .
C22 C -0.27766(17) 0.54682(13) 0.33276(14) 0.0209(3) Uani 1 1 d . . . . .
H22a H -0.3813 0.5391 0.3230 0.028 Uiso 1 1 calc R . . . .
H22b H -0.2344 0.4798 0.3376 0.028 Uiso 1 1 calc R . . . .
C23 C -0.27571(17) 0.56769(13) 0.52796(15) 0.0219(3) Uani 1 1 d . . . . .
H23a H -0.2461 0.4979 0.5443 0.029 Uiso 1 1 calc R . . . .
H23b H -0.3801 0.5706 0.5141 0.029 Uiso 1 1 calc R . . . .
C24 C -0.21338(16) 0.63506(14) 0.62514(13) 0.0206(3) Uani 1 1 d . . . . .
H24a H -0.2329 0.7056 0.6050 0.027 Uiso 1 1 calc R . . . .
H24b H -0.2568 0.6195 0.6894 0.027 Uiso 1 1 calc R . . . .
C25 C 0.00434(18) 0.67350(12) 0.75011(14) 0.0207(3) Uani 1 1 d . . . . .
H25a H -0.0330 0.6504 0.8149 0.027 Uiso 1 1 calc R . . . .
H25b H -0.0169 0.7453 0.7395 0.027 Uiso 1 1 calc R . . . .
C26 C 0.16392(18) 0.65665(12) 0.76914(13) 0.0215(3) Uani 1 1 d . . . . .
H26a H 0.2101 0.6866 0.8400 0.029 Uiso 1 1 calc R . . . .
H26b H 0.1849 0.5845 0.7716 0.029 Uiso 1 1 calc R . . . .
C27 C 0.36899(17) 0.69467(14) 0.69196(15) 0.0242(3) Uani 1 1 d . . . . .
H27a H 0.3966 0.6239 0.6902 0.032 Uiso 1 1 calc R . . . .
H27b H 0.4152 0.7232 0.7636 0.032 Uiso 1 1 calc R . . . .
C28 C 0.41528(17) 0.75140(14) 0.59776(15) 0.0231(3) Uani 1 1 d . . . . .
H28a H 0.3796 0.8206 0.5955 0.031 Uiso 1 1 calc R . . . .
H28b H 0.5197 0.7537 0.6099 0.031 Uiso 1 1 calc R . . . .
C29 C 0.39755(17) 0.75506(13) 0.40129(15) 0.0224(3) Uani 1 1 d . . . . .
H29a H 0.5016 0.7582 0.4098 0.030 Uiso 1 1 calc R . . . .
H29b H 0.3609 0.8239 0.3990 0.030 Uiso 1 1 calc R . . . .
C30 C 0.33437(17) 0.70100(13) 0.29436(15) 0.0217(3) Uani 1 1 d . . . . .
H30a H 0.3627 0.7351 0.2311 0.029 Uiso 1 1 calc R . . . .
H30b H 0.3702 0.6319 0.2970 0.029 Uiso 1 1 calc R . . . .
C31 C 0.11567(18) 0.66231(13) 0.17270(14) 0.0220(3) Uani 1 1 d . . . . .
H31a H 0.1458 0.5928 0.1646 0.029 Uiso 1 1 calc R . . . .
H31b H 0.1453 0.7028 0.1143 0.029 Uiso 1 1 calc R . . . .
C32 C -0.04536(18) 0.66681(12) 0.16093(14) 0.0210(3) Uani 1 1 d . . . . .
H32a H -0.0757 0.7365 0.1676 0.028 Uiso 1 1 calc R . . . .
H32b H -0.0913 0.6416 0.0876 0.028 Uiso 1 1 calc R . . . .

loop_
_atom_site_aniso_label
_atom_site_aniso_U_11
_atom_site_aniso_U_22
_atom_site_aniso_U_33
_atom_site_aniso_U_23
_atom_site_aniso_U_13
_atom_site_aniso_U_12
K1 0.01388(13) 0.02006(16) 0.01840(14) -0.00343(13) 0.00248(10) -0.00278(12)
O1 0.0153(5) 0.0205(5) 0.0199(5) 0.0038(4) -0.0013(4) 0.0010(4)
O2 0.0176(5) 0.0217(6) 0.0216(6) 0.0007(4) 0.0026(4) -0.0064(4)
O3 0.0175(5) 0.0204(6) 0.0206(5) -0.0021(4) 0.0044(4) 0.0019(4)
O4 0.0148(5) 0.0251(6) 0.0203(5) 0.0006(4) -0.0002(4) 0.0008(4)
O5 0.0186(5) 0.0193(6) 0.0226(6) -0.0001(4) 0.0009(4) -0.0047(4)
O6 0.0166(5) 0.0225(6) 0.0192(5) 0.0011(4) 0.0023(4) -0.0007(4)
N1 0.0174(6) 0.0147(6) 0.0128(6) -0.0005(4) 0.0014(5) 0.0013(5)
C1 0.0173(7) 0.0171(7) 0.0136(7) 0.0007(5) 0.0041(5) 0.0007(5)
C2 0.0181(7) 0.0118(6) 0.0153(7) -0.0013(5) 0.0023(5) 0.0036(5)
C3 0.0217(7) 0.0145(7) 0.0171(7) 0.0004(6) 0.0035(6) 0.0036(6)
C4 0.0374(9) 0.0163(7) 0.0154(7) 0.0023(6) 0.0062(6) 0.0051(7)
C5 0.0394(9) 0.0160(7) 0.0142(7) -0.0006(6) -0.0068(6) 0.0065(7)
C6 0.0217(8) 0.0160(7) 0.0263(8) -0.0024(6) -0.0076(6) 0.0041(6)
C7 0.0197(7) 0.0168(7) 0.0198(7) -0.0004(6) 0.0010(6) 0.0023(6)
C8 0.0168(7) 0.0165(7) 0.0122(6) -0.0006(5) 0.0019(5) -0.0009(6)
C9 0.0172(7) 0.0137(6) 0.0140(7) -0.0009(5) 0.0027(5) -0.0009(6)
C10 0.0206(7) 0.0190(7) 0.0129(7) 0.0004(6) 0.0031(5) -0.0022(6)
C11 0.0206(7) 0.0241(8) 0.0154(7) -0.0006(6) -0.0017(6) -0.0006(6)
C12 0.0161(7) 0.0222(8) 0.0245(8) -0.0024(6) 0.0025(6) -0.0025(6)
C13 0.0227(8) 0.0180(7) 0.0197(7) -0.0006(6) 0.0085(6) -0.0039(6)
C14 0.0216(7) 0.0176(7) 0.0130(6) -0.0001(6) 0.0018(5) -0.0022(6)
C15 0.0134(6) 0.0209(7) 0.0108(7) 0.0011(6) -0.0013(5) -0.0007(5)
C16 0.0210(8) 0.0215(8) 0.0191(7) -0.0001(6) 0.0042(6) 0.0024(6)
C17 0.0234(8) 0.0381(10) 0.0191(7) 0.0022(7) 0.0080(6) 0.0118(7)
C18 0.0133(7) 0.0489(11) 0.0189(7) 0.0130(8) 0.0026(6) 0.0014(7)
C19 0.0259(8) 0.0335(9) 0.0205(8) 0.0098(7) -0.0060(6) -0.0141(7)
C20 0.0296(8) 0.0225(8) 0.0138(7) -0.0007(6) -0.0018(6) -0.0069(7)
C21 0.0151(7) 0.0210(7) 0.0223(7) 0.0003(6) -0.0045(6) 0.0006(6)
C22 0.0140(7) 0.0196(7) 0.0266(8) 0.0002(6) -0.0026(6) -0.0025(6)
C23 0.0173(7) 0.0211(8) 0.0284(8) 0.0028(6) 0.0075(6) -0.0029(6)
C24 0.0170(6) 0.0194(7) 0.0270(7) 0.0008(7) 0.0086(6) 0.0014(7)
C25 0.0252(8) 0.0181(7) 0.0194(7) -0.0018(6) 0.0059(6) 0.0010(6)
C26 0.0246(8) 0.0211(8) 0.0176(7) -0.0005(6) 0.0013(6) 0.0018(6)
C27 0.0146(7) 0.0311(9) 0.0239(8) -0.0047(7) -0.0036(6) 0.0025(6)
C28 0.0130(7) 0.0245(8) 0.0299(8) -0.0066(7) -0.0010(6) -0.0023(6)
C29 0.0173(7) 0.0192(8) 0.0306(8) 0.0037(7) 0.0044(6) -0.0043(6)
C30 0.0177(7) 0.0198(8) 0.0289(9) 0.0044(6) 0.0074(6) -0.0006(6)
C31 0.0228(8) 0.0241(9) 0.0192(7) -0.0001(6) 0.0041(6) 0.0025(6)
C32 0.0220(8) 0.0220(8) 0.0178(7) 0.0030(6) 0.0008(6) 0.0030(6)

loop_
_atom_type_symbol
_atom_type_description
_atom_type_scat_dispersion_real
_atom_type_scat_dispersion_imag
_atom_type_scat_source
C C 0.0033 0.0016 'International Tables Vol C Tables 4.2.6.8 and 6.1.1.4'
H H 0.0000 0.0000 'International Tables Vol C Tables 4.2.6.8 and 6.1.1.4'
K K 0.2009 0.2494 'International Tables Vol C Tables 4.2.6.8 and 6.1.1.4'
N N 0.0061 0.0033 'International Tables Vol C Tables 4.2.6.8 and 6.1.1.4'
O O 0.0106 0.0060 'International Tables Vol C Tables 4.2.6.8 and 6.1.1.4'

loop_
_geom_angle_atom_site_label_1
_geom_angle_atom_site_label_2
_geom_angle_atom_site_label_3
_geom_angle
_geom_angle_site_symmetry_1
_geom_angle_site_symmetry_3
_geom_angle_publ_flag
O1 K1 C4 89.11(4) . . ?
O1 K1 C5 72.52(4) . . ?
O1 K1 C6 82.96(4) . . ?
O1 K1 C6 99.90(4) . 2_556 ?
O1 K1 C7 77.18(4) . 2_556 ?
O2 K1 O1 59.94(3) . . ?
O2 K1 O3 60.91(3) . . ?
O2 K1 O4 119.56(3) . . ?
O2 K1 O5 171.99(4) . . ?
O2 K1 O6 116.45(3) . . ?
O2 K1 C4 114.02(4) . . ?
O2 K1 C5 88.86(4) . . ?
O2 K1 C6 75.02(4) . . ?
O2 K1 C6 81.85(4) . 2_556 ?
O2 K1 C7 72.61(4) . 2_556 ?
O3 K1 O1 120.64(3) . . ?
O3 K1 O4 60.60(3) . . ?
O3 K1 O5 120.91(3) . . ?
O3 K1 O6 167.81(4) . . ?
O3 K1 C4 110.43(4) . . ?
O3 K1 C5 102.00(4) . . ?
O3 K1 C6 77.93(4) . . ?
O3 K1 C6 76.23(4) . 2_556 ?
O3 K1 C7 90.15(4) . 2_556 ?
O4 K1 O1 170.63(4) . . ?
O4 K1 O5 60.67(3) . . ?
O4 K1 O6 117.29(4) . . ?
O4 K1 C4 99.13(4) . . ?
O4 K1 C5 116.74(4) . . ?
O4 K1 C6 71.07(4) . 2_556 ?
O4 K1 C6 106.14(4) . . ?
O4 K1 C7 93.67(4) . 2_556 ?
O5 K1 O1 118.34(4) . . ?
O5 K1 C4 73.20(4) . . ?
O5 K1 C5 98.08(4) . . ?
O5 K1 C6 112.87(4) . . ?
O5 K1 C6 90.98(4) . 2_556 ?
O5 K1 C7 99.41(4) . 2_556 ?
O6 K1 O1 59.26(3) . . ?
O6 K1 O5 59.92(3) . . ?
O6 K1 C4 81.66(4) . . ?
O6 K1 C5 89.65(4) . . ?
O6 K1 C6 113.49(4) . . ?
O6 K1 C6 91.68(4) . 2_556 ?
O6 K1 C7 77.88(4) . 2_556 ?
C4 K1 C6 164.13(4) . 2_556 ?
C4 K1 C6 42.23(4) . . ?
C4 K1 C7 159.18(4) . 2_556 ?
C5 K1 C4 25.38(5) . . ?
C5 K1 C6 24.19(5) . . ?
C5 K1 C6 170.20(4) . 2_556 ?
C5 K1 C7 149.47(4) . 2_556 ?
C6 K1 C6 151.412(13) . 2_556 ?
C6 K1 C7 147.32(4) . 2_556 ?
C6 K1 C7 22.88(4) 2_556 2_556 ?
C21 O1 K1 115.76(9) . . ?
C21 O1 C32 110.99(11) . . ?
C32 O1 K1 115.92(9) . . ?
C22 O2 K1 113.58(9) . . ?
C23 O2 K1 114.95(9) . . ?
C23 O2 C22 113.66(12) . . ?
C24 O3 K1 112.70(8) . . ?
C25 O3 K1 115.26(9) . . ?
C25 O3 C24 111.89(12) . . ?
C26 O4 K1 113.08(9) . . ?
C26 O4 C27 111.96(12) . . ?
C27 O4 K1 112.82(9) . . ?
C28 O5 K1 114.88(9) . . ?
C28 O5 C29 111.49(12) . . ?
C29 O5 K1 116.17(9) . . ?
C30 O6 K1 115.89(9) . . ?
C30 O6 C31 111.32(12) . . ?
C31 O6 K1 118.39(9) . . ?
C1 N1 C8 123.90(13) . . ?
N1 C1 C2 120.67(13) . . ?
C3 C2 C1 122.50(14) . . ?
C7 C2 C1 121.15(14) . . ?
C7 C2 C3 116.36(14) . . ?
C4 C3 C2 121.26(15) . . ?
C3 C4 K1 96.16(10) . . ?
C3 C4 C5 121.55(16) . . ?
C5 C4 K1 72.63(10) . . ?
C4 C5 K1 81.98(10) . . ?
C4 C5 C6 118.28(14) . . ?
C6 C5 K1 90.87(10) . . ?
K1 C6 K1 165.56(6) . 2_546 ?
C5 C6 K1 128.05(11) . 2_546 ?
C5 C6 K1 64.94(9) . . ?
C7 C6 K1 82.51(10) . 2_546 ?
C7 C6 K1 95.85(10) . . ?
C7 C6 C5 120.82(15) . . ?
C2 C7 K1 131.70(10) . 2_546 ?
C6 C7 K1 74.62(10) . 2_546 ?
C6 C7 C2 121.72(15) . . ?
N1 C8 C9 119.07(13) . . ?
N1 C8 C15 121.76(13) . . ?
C9 C8 C15 119.11(12) . . ?
C10 C9 C8 122.38(13) . . ?
C14 C9 C8 121.23(13) . . ?
C14 C9 C10 116.34(14) . . ?
C11 C10 C9 121.29(14) . . ?
C10 C11 C12 121.34(14) . . ?
C11 C12 C13 118.21(14) . . ?
C14 C13 C12 120.98(14) . . ?
C13 C14 C9 121.83(14) . . ?
C16 C15 C8 121.10(14) . . ?
C20 C15 C8 121.30(14) . . ?
C20 C15 C16 117.59(15) . . ?
C17 C16 C15 120.91(17) . . ?
C18 C17 C16 120.35(17) . . ?
C17 C18 C19 119.82(16) . . ?
C18 C19 C20 119.69(17) . . ?
C19 C20 C15 121.62(16) . . ?
O1 C21 C22 108.85(12) . . ?
O2 C22 C21 107.80(13) . . ?
O2 C23 C24 107.66(13) . . ?
O3 C24 C23 108.40(13) . . ?
O3 C25 C26 108.55(13) . . ?
O4 C26 C25 107.85(13) . . ?
O4 C27 C28 108.28(13) . . ?
O5 C28 C27 109.46(13) . . ?
O5 C29 C30 109.28(13) . . ?
O6 C30 C29 109.33(13) . . ?
O6 C31 C32 109.14(13) . . ?
O1 C32 C31 109.09(12) . . ?

loop_
_geom_bond_atom_site_label_1
_geom_bond_atom_site_label_2
_geom_bond_distance
_geom_bond_site_symmetry_2
_geom_bond_publ_flag
K1 O1 2.8339(12) . ?
K1 O2 2.7789(11) . ?
K1 O3 2.7864(12) . ?
K1 O4 2.7949(12) . ?
K1 O5 2.8173(12) . ?
K1 O6 2.7973(12) . ?
K1 C4 3.2098(17) . ?
K1 C5 3.0937(17) . ?
K1 C6 3.4377(18) 2_556 ?
K1 C6 3.4148(17) . ?
K1 C7 3.5350(17) 2_556 ?
O1 C21 1.4256(19) . ?
O1 C32 1.427(2) . ?
O2 C22 1.422(2) . ?
O2 C23 1.421(2) . ?
O3 C24 1.4269(17) . ?
O3 C25 1.4260(19) . ?
O4 C26 1.425(2) . ?
O4 C27 1.4273(19) . ?
O5 C28 1.424(2) . ?
O5 C29 1.427(2) . ?
O6 C30 1.4234(19) . ?
O6 C31 1.4260(19) . ?
N1 C1 1.3346(19) . ?
N1 C8 1.3353(18) . ?
C1 C2 1.433(2) . ?
C2 C3 1.419(2) . ?
C2 C7 1.417(2) . ?
C3 C4 1.384(2) . ?
C4 C5 1.390(3) . ?
C5 C6 1.399(3) . ?
C6 K1 3.4377(18) 2_546 ?
C6 C7 1.386(2) . ?
C7 K1 3.5350(17) 2_546 ?
C8 C9 1.451(2) . ?
C8 C15 1.491(2) . ?
C9 C10 1.416(2) . ?
C9 C14 1.415(2) . ?
C10 C11 1.386(2) . ?
C11 C12 1.393(2) . ?
C12 C13 1.395(2) . ?
C13 C14 1.382(2) . ?
C15 C16 1.398(2) . ?
C15 C20 1.397(2) . ?
C16 C17 1.392(2) . ?
C17 C18 1.383(3) . ?
C18 C19 1.383(3) . ?
C19 C20 1.392(2) . ?
C21 C22 1.502(2) . ?
C23 C24 1.502(2) . ?
C25 C26 1.499(2) . ?
C27 C28 1.499(3) . ?
C29 C30 1.499(2) . ?
C31 C32 1.503(2) . ?
